data_8102859
loop_
_publ_author_name
'Ismail Warad'

_publ_section_title
;
 Crystal structure of
 cis-dichloro(1,2-R,R-diaminocyclohexane)-bis[1,3-(diphenylphosphino)propane]ruthenium(II),
 RuCl2(C27H26P2)(C6H14N2)
;
_journal_issue 4
_journal_name_full 'Zeitschrift f\"ur Kristallographie - New Crystal Structures'
_journal_page_first 753
_journal_volume 225
_journal_year 2010
_chemical_formula_moiety 'C33 H40 Cl2 N2 P2 Ru'
_chemical_formula_sum 'C33 H40 Cl2 N2 P2 Ru'
_chemical_formula_weight 698.58
_chemical_melting_point 543
_chemical_name_common W20
_chemical_name_systematic
;
Cis-dichloro-1,2-R,R-diaminocyclohexane-bis[1,3-(diphenyl)propane]ruthenium(II)
;
_space_group_IT_number 2
_symmetry_cell_setting triclinic
_symmetry_space_group_name_Hall '-P 1'
_symmetry_space_group_name_H-M 'P -1'
_atom_sites_solution_hydrogens geom
_atom_sites_solution_primary direct
_atom_sites_solution_secondary difmap
_audit_creation_method SHELXL-97
_cell_angle_alpha 110.856(10)
_cell_angle_beta 100.550(12)
_cell_angle_gamma 107.657(9)
_cell_formula_units_Z 2
_cell_length_a 9.8700(11)
_cell_length_b 13.0437(11)
_cell_length_c 14.446(3)
_cell_measurement_reflns_used 656
_cell_measurement_temperature 173(2)
_cell_measurement_theta_max 27.50
_cell_measurement_theta_min 2.30
_cell_volume 1565.1(5)
_computing_cell_refinement 'Bruker XSCANS'
_computing_data_collection 'Bruker XSCANS'
_computing_data_reduction 'Bruker SHELXTL'
_computing_molecular_graphics 'Bruker SHELXTL'
_computing_publication_material 'Bruker SHELXTL'
_computing_structure_refinement 'SHELXL-97 (Sheldrick, 1997)'
_computing_structure_solution 'SHELXS-97 (Sheldrick, 1990)'
_diffrn_ambient_temperature 173(2)
_diffrn_measured_fraction_theta_full 0.985
_diffrn_measured_fraction_theta_max 0.985
_diffrn_measurement_device_type 'Siemens CCD are detector'
_diffrn_measurement_method '\w scans'
_diffrn_radiation_monochromator graphite
_diffrn_radiation_source 'fine-focus sealed tube'
_diffrn_radiation_type MoK\a
_diffrn_radiation_wavelength 0.71073
_diffrn_reflns_av_R_equivalents 0.0220
_diffrn_reflns_av_sigmaI/netI 0.0394
_diffrn_reflns_limit_h_max 12
_diffrn_reflns_limit_h_min -1
_diffrn_reflns_limit_k_max 14
_diffrn_reflns_limit_k_min -15
_diffrn_reflns_limit_l_max 18
_diffrn_reflns_limit_l_min -18
_diffrn_reflns_number 8075
_diffrn_reflns_theta_full 27.49
_diffrn_reflns_theta_max 27.49
_diffrn_reflns_theta_min 2.29
_diffrn_standards_decay_% 0.01
_exptl_absorpt_coefficient_mu 0.800
_exptl_absorpt_correction_T_max 0.887
_exptl_absorpt_correction_T_min 0.866
_exptl_absorpt_correction_type empirical
_exptl_crystal_colour red
_exptl_crystal_density_diffrn 1.482
_exptl_crystal_density_method 'not measured'
_exptl_crystal_description plate
_exptl_crystal_F_000 720
_exptl_crystal_size_max 0.25
_exptl_crystal_size_mid 0.20
_exptl_crystal_size_min 0.15
_refine_diff_density_max 0.529
_refine_diff_density_min -0.470
_refine_diff_density_rms 0.069
_refine_ls_extinction_coef 0.0030(3)
_refine_ls_extinction_expression Fc^*^=kFc[1+0.001xFc^2^\l^3^/sin(2\q)]^-1/4^
_refine_ls_extinction_method SHELXL
_refine_ls_goodness_of_fit_ref 1.050
_refine_ls_hydrogen_treatment constr
_refine_ls_matrix_type full
_refine_ls_number_parameters 362
_refine_ls_number_reflns 6869
_refine_ls_number_restraints 0
_refine_ls_restrained_S_all 1.050
_refine_ls_R_factor_all 0.0346
_refine_ls_R_factor_gt 0.0276
_refine_ls_shift/su_max 0.002
_refine_ls_shift/su_mean 0.000
_refine_ls_structure_factor_coef Fsqd
_refine_ls_weighting_details 'calc w=1/[\s^2^(Fo^2^)+(0.0220P)^2^+0.9589P] where P=(Fo^2^+2Fc^2^)/3'
_refine_ls_weighting_scheme calc
_refine_ls_wR_factor_gt 0.0643
_refine_ls_wR_factor_ref 0.0674
_reflns_number_gt 6081
_reflns_number_total 6869
_reflns_threshold_expression >2\s(I)
_cod_data_source_file 1267-3203.cff
_cod_data_source_block C33H40Cl2N2P2Ru
_cod_database_code 8102859

loop_
_symmetry_equiv_pos_as_xyz
'x, y, z'
'-x, -y, -z'

loop_
_atom_site_label
_atom_site_type_symbol
_atom_site_fract_x
_atom_site_fract_y
_atom_site_fract_z
_atom_site_U_iso_or_equiv
_atom_site_adp_type
_atom_site_occupancy
_atom_site_symmetry_multiplicity
_atom_site_calc_flag
_atom_site_refinement_flags
_atom_site_disorder_assembly
_atom_site_disorder_group
Ru1 Ru 0.902482(17) 0.943292(14) 0.740933(12) 0.01391(6) Uani 1 1 d . . .
Cl1 Cl 1.07847(6) 0.98988(5) 0.65056(4) 0.02246(11) Uani 1 1 d . . .
Cl2 Cl 1.11497(6) 1.02809(5) 0.90648(4) 0.02327(11) Uani 1 1 d . . .
P1 P 0.87686(6) 1.11926(5) 0.77396(4) 0.01615(11) Uani 1 1 d . . .
P2 P 0.72024(6) 0.85099(4) 0.58393(4) 0.01534(10) Uani 1 1 d . . .
N1 N 0.9460(2) 0.78437(16) 0.72098(14) 0.0203(4) Uani 1 1 d . . .
H1A H 0.9033 0.7293 0.6516 0.024 Uiso 1 1 calc R . .
H1B H 1.0481 0.8045 0.7398 0.024 Uiso 1 1 calc R . .
N2 N 0.77258(19) 0.87594(15) 0.82592(13) 0.0177(3) Uani 1 1 d . . .
H2A H 0.8263 0.9159 0.8964 0.021 Uiso 1 1 calc R . .
H2B H 0.6852 0.8884 0.8161 0.021 Uiso 1 1 calc R . .
C1 C 0.7442(2) 1.14342(19) 0.84461(17) 0.0230(4) Uani 1 1 d . . .
C2 C 0.6156(3) 1.1594(2) 0.8055(2) 0.0371(6) Uani 1 1 d . . .
H2 H 0.6003 1.1703 0.7434 0.045 Uiso 1 1 calc R . .
C3 C 0.5098(3) 1.1591(3) 0.8576(3) 0.0539(9) Uani 1 1 d . . .
H3 H 0.4216 1.1683 0.8298 0.065 Uiso 1 1 calc R . .
C4 C 0.5318(4) 1.1458(3) 0.9486(3) 0.0562(9) Uani 1 1 d . . .
H4 H 0.4581 1.1442 0.9827 0.067 Uiso 1 1 calc R . .
C5 C 0.6608(4) 1.1348(3) 0.9904(2) 0.0476(7) Uani 1 1 d . . .
H5 H 0.6777 1.1285 1.0547 0.057 Uiso 1 1 calc R . .
C6 C 0.7665(3) 1.1329(2) 0.93829(19) 0.0304(5) Uani 1 1 d . . .
H6 H 0.8547 1.1244 0.9670 0.036 Uiso 1 1 calc R . .
C7 C 1.0411(2) 1.26412(18) 0.84904(15) 0.0188(4) Uani 1 1 d . . .
C8 C 1.1870(2) 1.2711(2) 0.85831(17) 0.0237(4) Uani 1 1 d . . .
H8 H 1.2045 1.1998 0.8363 0.028 Uiso 1 1 calc R . .
C9 C 1.3074(3) 1.3820(2) 0.89967(19) 0.0308(5) Uani 1 1 d . . .
H9 H 1.4065 1.3860 0.9059 0.037 Uiso 1 1 calc R . .
C10 C 1.2828(3) 1.4866(2) 0.93182(18) 0.0318(5) Uani 1 1 d . . .
H10 H 1.3651 1.5619 0.9593 0.038 Uiso 1 1 calc R . .
C11 C 1.1391(3) 1.4814(2) 0.92403(18) 0.0292(5) Uani 1 1 d . . .
H11 H 1.1223 1.5530 0.9461 0.035 Uiso 1 1 calc R . .
C12 C 1.0185(3) 1.37054(19) 0.88361(17) 0.0243(4) Uani 1 1 d . . .
H12 H 0.9200 1.3673 0.8795 0.029 Uiso 1 1 calc R . .
C13 C 0.8207(2) 1.14813(19) 0.66023(16) 0.0222(4) Uani 1 1 d . . .
H13A H 0.7985 1.2205 0.6845 0.027 Uiso 1 1 calc R . .
H13B H 0.9084 1.1674 0.6358 0.027 Uiso 1 1 calc R . .
C14 C 0.6859(2) 1.04878(18) 0.56581(16) 0.0228(4) Uani 1 1 d . . .
H14A H 0.5989 1.0243 0.5898 0.027 Uiso 1 1 calc R . .
H14B H 0.6586 1.0807 0.5158 0.027 Uiso 1 1 calc R . .
C15 C 0.7162(2) 0.93881(18) 0.50921(16) 0.0208(4) Uani 1 1 d . . .
H15A H 0.8140 0.9649 0.4972 0.025 Uiso 1 1 calc R . .
H15B H 0.6370 0.8875 0.4399 0.025 Uiso 1 1 calc R . .
C16 C 0.7317(2) 0.71768(18) 0.48868(15) 0.0189(4) Uani 1 1 d . . .
C17 C 0.6695(2) 0.60554(19) 0.48782(16) 0.0216(4) Uani 1 1 d . . .
H17 H 0.6151 0.5966 0.5343 0.026 Uiso 1 1 calc R . .
C18 C 0.6861(3) 0.5067(2) 0.41971(18) 0.0264(5) Uani 1 1 d . . .
H18 H 0.6430 0.4310 0.4198 0.032 Uiso 1 1 calc R . .
C19 C 0.7658(3) 0.5189(2) 0.35176(18) 0.0282(5) Uani 1 1 d . . .
H19 H 0.7780 0.4518 0.3057 0.034 Uiso 1 1 calc R . .
C20 C 0.8272(3) 0.6289(2) 0.35136(18) 0.0285(5) Uani 1 1 d . . .
H20 H 0.8805 0.6370 0.3041 0.034 Uiso 1 1 calc R . .
C21 C 0.8115(2) 0.7282(2) 0.41973(17) 0.0250(5) Uani 1 1 d . . .
H21 H 0.8555 0.8037 0.4194 0.030 Uiso 1 1 calc R . .
C22 C 0.5189(2) 0.79610(18) 0.57241(16) 0.0178(4) Uani 1 1 d . . .
C23 C 0.4750(2) 0.85259(19) 0.65634(17) 0.0217(4) Uani 1 1 d . . .
H23 H 0.5500 0.9100 0.7216 0.026 Uiso 1 1 calc R . .
C24 C 0.3243(3) 0.8268(2) 0.64663(19) 0.0294(5) Uani 1 1 d . . .
H24 H 0.2971 0.8673 0.7044 0.035 Uiso 1 1 calc R . .
C25 C 0.2135(3) 0.7417(2) 0.55212(19) 0.0287(5) Uani 1 1 d . . .
H25 H 0.1103 0.7227 0.5453 0.034 Uiso 1 1 calc R . .
C26 C 0.2546(2) 0.68458(19) 0.46791(19) 0.0262(5) Uani 1 1 d . . .
H26 H 0.1790 0.6265 0.4032 0.031 Uiso 1 1 calc R . .
C27 C 0.4057(2) 0.71155(19) 0.47725(17) 0.0218(4) Uani 1 1 d . . .
H27 H 0.4323 0.6723 0.4186 0.026 Uiso 1 1 calc R . .
C28 C 0.8825(2) 0.73030(19) 0.78667(17) 0.0228(4) Uani 1 1 d . . .
H28 H 0.9547 0.7770 0.8599 0.027 Uiso 1 1 calc R . .
C29 C 0.7359(2) 0.74538(18) 0.78817(16) 0.0206(4) Uani 1 1 d . . .
H29 H 0.6654 0.7029 0.7145 0.025 Uiso 1 1 calc R . .
C30 C 0.6617(3) 0.6911(2) 0.85302(18) 0.0278(5) Uani 1 1 d . . .
H30A H 0.5636 0.6978 0.8482 0.033 Uiso 1 1 calc R . .
H30B H 0.7261 0.7361 0.9275 0.033 Uiso 1 1 calc R . .
C31 C 0.6374(3) 0.5592(2) 0.8138(2) 0.0335(6) Uani 1 1 d . . .
H31A H 0.5934 0.5266 0.8588 0.040 Uiso 1 1 calc R . .
H31B H 0.5657 0.5129 0.7414 0.040 Uiso 1 1 calc R . .
C32 C 0.7862(3) 0.5455(2) 0.8157(2) 0.0367(6) Uani 1 1 d . . .
H32A H 0.7674 0.4595 0.7873 0.044 Uiso 1 1 calc R . .
H32B H 0.8545 0.5858 0.8890 0.044 Uiso 1 1 calc R . .
C33 C 0.8614(3) 0.5997(2) 0.75077(19) 0.0302(5) Uani 1 1 d . . .
H33A H 0.9606 0.5948 0.7576 0.036 Uiso 1 1 calc R . .
H33B H 0.7987 0.5530 0.6759 0.036 Uiso 1 1 calc R . .

loop_
_atom_site_aniso_label
_atom_site_aniso_U_11
_atom_site_aniso_U_22
_atom_site_aniso_U_33
_atom_site_aniso_U_23
_atom_site_aniso_U_13
_atom_site_aniso_U_12
Ru1 0.01245(8) 0.01570(9) 0.01506(8) 0.00778(6) 0.00499(6) 0.00602(6)
Cl1 0.0188(2) 0.0285(3) 0.0246(2) 0.0141(2) 0.01193(19) 0.0094(2)
Cl2 0.0192(2) 0.0253(3) 0.0204(2) 0.0107(2) 0.00133(19) 0.0048(2)
P1 0.0128(2) 0.0162(2) 0.0192(2) 0.00797(19) 0.00401(19) 0.00575(19)
P2 0.0141(2) 0.0161(2) 0.0154(2) 0.00755(19) 0.00452(19) 0.00499(19)
N1 0.0203(9) 0.0214(9) 0.0222(9) 0.0105(7) 0.0079(7) 0.0106(7)
N2 0.0177(8) 0.0190(8) 0.0181(8) 0.0089(7) 0.0072(7) 0.0078(7)
C1 0.0172(10) 0.0182(10) 0.0293(11) 0.0057(8) 0.0080(8) 0.0070(8)
C2 0.0262(12) 0.0340(13) 0.0455(15) 0.0080(11) 0.0090(11) 0.0178(11)
C3 0.0238(13) 0.0478(17) 0.076(2) 0.0063(16) 0.0176(14) 0.0207(13)
C4 0.0435(17) 0.0465(17) 0.074(2) 0.0109(16) 0.0415(17) 0.0174(14)
C5 0.0544(18) 0.0439(16) 0.0513(17) 0.0175(14) 0.0369(15) 0.0209(14)
C6 0.0320(12) 0.0277(12) 0.0330(12) 0.0108(10) 0.0177(10) 0.0129(10)
C7 0.0173(9) 0.0189(10) 0.0179(9) 0.0084(8) 0.0031(8) 0.0056(8)
C8 0.0176(10) 0.0228(11) 0.0286(11) 0.0119(9) 0.0036(8) 0.0070(9)
C9 0.0178(10) 0.0294(12) 0.0393(13) 0.0170(11) 0.0032(10) 0.0031(9)
C10 0.0268(12) 0.0233(11) 0.0290(12) 0.0096(9) -0.0012(10) -0.0023(10)
C11 0.0369(13) 0.0177(10) 0.0251(11) 0.0047(9) 0.0076(10) 0.0079(10)
C12 0.0247(11) 0.0228(11) 0.0242(11) 0.0082(9) 0.0082(9) 0.0104(9)
C13 0.0211(10) 0.0183(10) 0.0229(10) 0.0102(8) 0.0011(8) 0.0048(8)
C14 0.0209(10) 0.0201(10) 0.0244(10) 0.0125(9) -0.0003(8) 0.0057(9)
C15 0.0213(10) 0.0215(10) 0.0191(10) 0.0124(8) 0.0049(8) 0.0048(8)
C16 0.0186(10) 0.0210(10) 0.0163(9) 0.0076(8) 0.0047(8) 0.0080(8)
C17 0.0230(10) 0.0230(10) 0.0206(10) 0.0110(8) 0.0079(8) 0.0096(9)
C18 0.0306(12) 0.0202(11) 0.0295(11) 0.0115(9) 0.0101(10) 0.0105(9)
C19 0.0318(12) 0.0264(11) 0.0248(11) 0.0062(9) 0.0097(9) 0.0154(10)
C20 0.0290(12) 0.0309(12) 0.0244(11) 0.0090(9) 0.0143(9) 0.0110(10)
C21 0.0239(11) 0.0237(11) 0.0245(11) 0.0093(9) 0.0097(9) 0.0062(9)
C22 0.0156(9) 0.0173(10) 0.0227(10) 0.0117(8) 0.0056(8) 0.0063(8)
C23 0.0184(10) 0.0236(11) 0.0216(10) 0.0099(8) 0.0052(8) 0.0072(8)
C24 0.0243(11) 0.0379(13) 0.0328(12) 0.0168(10) 0.0144(10) 0.0165(10)
C25 0.0179(10) 0.0316(12) 0.0403(13) 0.0193(11) 0.0100(9) 0.0103(9)
C26 0.0194(10) 0.0189(10) 0.0338(12) 0.0119(9) -0.0001(9) 0.0041(9)
C27 0.0213(10) 0.0186(10) 0.0243(10) 0.0093(8) 0.0048(8) 0.0079(8)
C28 0.0252(11) 0.0222(11) 0.0211(10) 0.0119(8) 0.0043(8) 0.0088(9)
C29 0.0216(10) 0.0195(10) 0.0196(10) 0.0094(8) 0.0066(8) 0.0058(8)
C30 0.0335(12) 0.0241(11) 0.0241(11) 0.0124(9) 0.0130(10) 0.0053(10)
C31 0.0415(14) 0.0236(12) 0.0319(12) 0.0166(10) 0.0112(11) 0.0039(11)
C32 0.0466(15) 0.0270(13) 0.0384(14) 0.0212(11) 0.0067(12) 0.0132(12)
C33 0.0355(13) 0.0239(11) 0.0359(13) 0.0159(10) 0.0113(10) 0.0149(10)

loop_
_atom_type_symbol
_atom_type_description
_atom_type_scat_dispersion_real
_atom_type_scat_dispersion_imag
_atom_type_scat_source
C C 0.0033 0.0016 'International Tables Vol C Tables 4.2.6.8 and 6.1.1.4'
H H 0.0000 0.0000 'International Tables Vol C Tables 4.2.6.8 and 6.1.1.4'
N N 0.0061 0.0033 'International Tables Vol C Tables 4.2.6.8 and 6.1.1.4'
P P 0.1023 0.0942 'International Tables Vol C Tables 4.2.6.8 and 6.1.1.4'
Cl Cl 0.1484 0.1585 'International Tables Vol C Tables 4.2.6.8 and 6.1.1.4'
Ru Ru -1.2594 0.8363 'International Tables Vol C Tables 4.2.6.8 and 6.1.1.4'

loop_
_geom_angle_atom_site_label_1
_geom_angle_atom_site_label_2
_geom_angle_atom_site_label_3
_geom_angle
_geom_angle_site_symmetry_1
_geom_angle_site_symmetry_3
_geom_angle_publ_flag
N2 Ru1 N1 79.14(7) . . y
N2 Ru1 P2 98.10(5) . . y
N1 Ru1 P2 93.64(5) . . y
N2 Ru1 P1 101.44(5) . . y
N1 Ru1 P1 174.85(5) . . y
P2 Ru1 P1 91.35(2) . . y
N2 Ru1 Cl1 166.59(5) . . y
N1 Ru1 Cl1 88.16(5) . . y
P2 Ru1 Cl1 86.91(2) . . y
P1 Ru1 Cl1 90.82(2) . . y
N2 Ru1 Cl2 83.34(5) . . y
N1 Ru1 Cl2 80.50(5) . . y
P2 Ru1 Cl2 173.629(19) . . y
P1 Ru1 Cl2 94.45(2) . . y
Cl1 Ru1 Cl2 90.37(2) . . y
C1 P1 C13 105.00(11) . . y
C1 P1 C7 101.50(10) . . y
C13 P1 C7 94.71(9) . . y
C1 P1 Ru1 114.80(7) . . y
C13 P1 Ru1 116.80(7) . . y
C7 P1 Ru1 120.96(7) . . y
C15 P2 C16 101.34(10) . . y
C15 P2 C22 98.15(9) . . y
C16 P2 C22 102.28(9) . . y
C15 P2 Ru1 116.43(7) . . y
C16 P2 Ru1 114.19(7) . . y
C22 P2 Ru1 121.35(7) . . y
C28 N1 Ru1 110.59(13) . . y
C28 N1 H1A 109.5 . . y
Ru1 N1 H1A 109.5 . . y
C28 N1 H1B 109.5 . . y
Ru1 N1 H1B 109.5 . . y
H1A N1 H1B 108.1 . . y
C29 N2 Ru1 109.38(12) . . y
C29 N2 H2A 109.8 . . y
Ru1 N2 H2A 109.8 . . y
C29 N2 H2B 109.8 . . y
Ru1 N2 H2B 109.8 . . y
H2A N2 H2B 108.2 . . y
C6 C1 C2 118.5(2) . . y
C6 C1 P1 116.91(17) . . y
C2 C1 P1 124.27(19) . . y
C3 C2 C1 120.0(3) . . y
C3 C2 H2 120.0 . . y
C1 C2 H2 120.0 . . y
C4 C3 C2 120.7(3) . . y
C4 C3 H3 119.7 . . y
C2 C3 H3 119.7 . . y
C3 C4 C5 120.0(3) . . y
C3 C4 H4 120.0 . . y
C5 C4 H4 120.0 . . y
C4 C5 C6 119.9(3) . . y
C4 C5 H5 120.0 . . y
C6 C5 H5 120.0 . . y
C1 C6 C5 120.8(3) . . y
C1 C6 H6 119.6 . . y
C5 C6 H6 119.6 . . y
C8 C7 C12 118.7(2) . . y
C8 C7 P1 121.11(16) . . y
C12 C7 P1 119.47(16) . . y
C7 C8 C9 120.4(2) . . y
C7 C8 H8 119.8 . . y
C9 C8 H8 119.8 . . y
C10 C9 C8 120.2(2) . . y
C10 C9 H9 119.9 . . y
C8 C9 H9 119.9 . . y
C11 C10 C9 120.1(2) . . y
C11 C10 H10 119.9 . . y
C9 C10 H10 119.9 . . y
C10 C11 C12 119.7(2) . . y
C10 C11 H11 120.1 . . y
C12 C11 H11 120.1 . . y
C11 C12 C7 120.8(2) . . y
C11 C12 H12 119.6 . . y
C7 C12 H12 119.6 . . y
C14 C13 P1 117.76(15) . . y
C14 C13 H13A 107.9 . . y
P1 C13 H13A 107.9 . . y
C14 C13 H13B 107.9 . . y
P1 C13 H13B 107.9 . . y
H13A C13 H13B 107.2 . . y
C15 C14 C13 113.10(18) . . y
C15 C14 H14A 109.0 . . y
C13 C14 H14A 109.0 . . y
C15 C14 H14B 109.0 . . y
C13 C14 H14B 109.0 . . y
H14A C14 H14B 107.8 . . y
C14 C15 P2 112.18(14) . . y
C14 C15 H15A 109.2 . . y
P2 C15 H15A 109.2 . . y
C14 C15 H15B 109.2 . . y
P2 C15 H15B 109.2 . . y
H15A C15 H15B 107.9 . . y
C21 C16 C17 118.28(19) . . y
C21 C16 P2 120.34(16) . . y
C17 C16 P2 121.25(16) . . y
C18 C17 C16 120.9(2) . . y
C18 C17 H17 119.5 . . y
C16 C17 H17 119.5 . . y
C19 C18 C17 120.0(2) . . y
C19 C18 H18 120.0 . . y
C17 C18 H18 120.0 . . y
C20 C19 C18 119.8(2) . . y
C20 C19 H19 120.1 . . y
C18 C19 H19 120.1 . . y
C19 C20 C21 120.5(2) . . y
C19 C20 H20 119.8 . . y
C21 C20 H20 119.8 . . y
C20 C21 C16 120.6(2) . . y
C20 C21 H21 119.7 . . y
C16 C21 H21 119.7 . . y
C23 C22 C27 117.88(19) . . y
C23 C22 P2 119.25(15) . . y
C27 C22 P2 122.18(16) . . y
C24 C23 C22 121.6(2) . . y
C24 C23 H23 119.2 . . y
C22 C23 H23 119.2 . . y
C25 C24 C23 119.8(2) . . y
C25 C24 H24 120.1 . . y
C23 C24 H24 120.1 . . y
C26 C25 C24 119.6(2) . . y
C26 C25 H25 120.2 . . y
C24 C25 H25 120.2 . . y
C25 C26 C27 120.6(2) . . y
C25 C26 H26 119.7 . . y
C27 C26 H26 119.7 . . y
C26 C27 C22 120.6(2) . . y
C26 C27 H27 119.7 . . y
C22 C27 H27 119.7 . . y
N1 C28 C29 108.24(17) . . y
N1 C28 C33 113.15(18) . . y
C29 C28 C33 111.93(19) . . y
N1 C28 H28 107.8 . . y
C29 C28 H28 107.8 . . y
C33 C28 H28 107.8 . . y
N2 C29 C28 106.42(17) . . y
N2 C29 C30 113.97(17) . . y
C28 C29 C30 111.91(18) . . y
N2 C29 H29 108.1 . . y
C28 C29 H29 108.1 . . y
C30 C29 H29 108.1 . . y
C29 C30 C31 110.68(18) . . y
C29 C30 H30A 109.5 . . y
C31 C30 H30A 109.5 . . y
C29 C30 H30B 109.5 . . y
C31 C30 H30B 109.5 . . y
H30A C30 H30B 108.1 . . y
C32 C31 C30 110.7(2) . . y
C32 C31 H31A 109.5 . . y
C30 C31 H31A 109.5 . . y
C32 C31 H31B 109.5 . . y
C30 C31 H31B 109.5 . . y
H31A C31 H31B 108.1 . . y
C31 C32 C33 111.2(2) . . y
C31 C32 H32A 109.4 . . y
C33 C32 H32A 109.4 . . y
C31 C32 H32B 109.4 . . y
C33 C32 H32B 109.4 . . y
H32A C32 H32B 108.0 . . y
C28 C33 C32 111.3(2) . . y
C28 C33 H33A 109.4 . . y
C32 C33 H33A 109.4 . . y
C28 C33 H33B 109.4 . . y
C32 C33 H33B 109.4 . . y
H33A C33 H33B 108.0 . . y

loop_
_geom_bond_atom_site_label_1
_geom_bond_atom_site_label_2
_geom_bond_distance
_geom_bond_site_symmetry_2
_geom_bond_publ_flag
Ru1 N2 2.1410(17) . y
Ru1 N1 2.1735(17) . y
Ru1 P2 2.2533(7) . y
Ru1 P1 2.2752(6) . y
Ru1 Cl1 2.4178(6) . y
Ru1 Cl2 2.4928(8) . y
P1 C1 1.835(2) . y
P1 C13 1.839(2) . y
P1 C7 1.847(2) . y
P2 C15 1.836(2) . y
P2 C16 1.845(2) . y
P2 C22 1.849(2) . y
N1 C28 1.489(3) . y
N1 H1A 0.9200 . y
N1 H1B 0.9200 . y
N2 C29 1.490(3) . y
N2 H2A 0.9200 . y
N2 H2B 0.9200 . y
C1 C6 1.393(3) . y
C1 C2 1.398(3) . y
C2 C3 1.394(4) . y
C2 H2 0.9500 . y
C3 C4 1.374(5) . y
C3 H3 0.9500 . y
C4 C5 1.377(5) . y
C4 H4 0.9500 . y
C5 C6 1.395(3) . y
C5 H5 0.9500 . y
C6 H6 0.9500 . y
C7 C8 1.393(3) . y
C7 C12 1.400(3) . y
C8 C9 1.394(3) . y
C8 H8 0.9500 . y
C9 C10 1.388(4) . y
C9 H9 0.9500 . y
C10 C11 1.381(4) . y
C10 H10 0.9500 . y
C11 C12 1.396(3) . y
C11 H11 0.9500 . y
C12 H12 0.9500 . y
C13 C14 1.530(3) . y
C13 H13A 0.9900 . y
C13 H13B 0.9900 . y
C14 C15 1.527(3) . y
C14 H14A 0.9900 . y
C14 H14B 0.9900 . y
C15 H15A 0.9900 . y
C15 H15B 0.9900 . y
C16 C21 1.397(3) . y
C16 C17 1.399(3) . y
C17 C18 1.394(3) . y
C17 H17 0.9500 . y
C18 C19 1.387(3) . y
C18 H18 0.9500 . y
C19 C20 1.381(3) . y
C19 H19 0.9500 . y
C20 C21 1.394(3) . y
C20 H20 0.9500 . y
C21 H21 0.9500 . y
C22 C23 1.396(3) . y
C22 C27 1.402(3) . y
C23 C24 1.391(3) . y
C23 H23 0.9500 . y
C24 C25 1.389(3) . y
C24 H24 0.9500 . y
C25 C26 1.385(3) . y
C25 H25 0.9500 . y
C26 C27 1.394(3) . y
C26 H26 0.9500 . y
C27 H27 0.9500 . y
C28 C29 1.521(3) . y
C28 C33 1.526(3) . y
C28 H28 1.0000 . y
C29 C30 1.525(3) . y
C29 H29 1.0000 . y
C30 C31 1.531(3) . y
C30 H30A 0.9900 . y
C30 H30B 0.9900 . y
C31 C32 1.528(4) . y
C31 H31A 0.9900 . y
C31 H31B 0.9900 . y
C32 C33 1.530(3) . y
C32 H32A 0.9900 . y
C32 H32B 0.9900 . y
C33 H33A 0.9900 . y
C33 H33B 0.9900 . y

loop_
_geom_hbond_atom_site_label_D
_geom_hbond_atom_site_label_H
_geom_hbond_atom_site_label_A
_geom_hbond_distance_DH
_geom_hbond_distance_HA
_geom_hbond_distance_DA
_geom_hbond_angle_DHA
_geom_hbond_site_symmetry_A
N2 H2A Cl2 0.92 2.58 3.4473(19) 158.2 2_777
C15 H15A Cl1 0.99 2.72 3.521(2) 138.6 2_776

loop_
_geom_torsion_atom_site_label_1
_geom_torsion_atom_site_label_2
_geom_torsion_atom_site_label_3
_geom_torsion_atom_site_label_4
_geom_torsion
_geom_torsion_site_symmetry_1
_geom_torsion_site_symmetry_2
_geom_torsion_site_symmetry_3
_geom_torsion_site_symmetry_4
_geom_torsion_publ_flag
N2 Ru1 P1 C1 -6.70(9) . . . . y
P2 Ru1 P1 C1 91.84(8) . . . . y
Cl1 Ru1 P1 C1 178.77(8) . . . . y
Cl2 Ru1 P1 C1 -90.79(8) . . . . y
N2 Ru1 P1 C13 -130.25(9) . . . . y
P2 Ru1 P1 C13 -31.71(8) . . . . y
Cl1 Ru1 P1 C13 55.22(8) . . . . y
Cl2 Ru1 P1 C13 145.65(8) . . . . y
N2 Ru1 P1 C7 115.52(9) . . . . y
P2 Ru1 P1 C7 -145.94(8) . . . . y
Cl1 Ru1 P1 C7 -59.01(8) . . . . y
Cl2 Ru1 P1 C7 31.43(8) . . . . y
N2 Ru1 P2 C15 140.32(9) . . . . y
N1 Ru1 P2 C15 -140.14(9) . . . . y
P1 Ru1 P2 C15 38.56(8) . . . . y
Cl1 Ru1 P2 C15 -52.18(8) . . . . y
N2 Ru1 P2 C16 -102.04(9) . . . . y
N1 Ru1 P2 C16 -22.50(9) . . . . y
P1 Ru1 P2 C16 156.20(8) . . . . y
Cl1 Ru1 P2 C16 65.46(8) . . . . y
N2 Ru1 P2 C22 21.10(9) . . . . y
N1 Ru1 P2 C22 100.64(9) . . . . y
P1 Ru1 P2 C22 -80.66(8) . . . . y
Cl1 Ru1 P2 C22 -171.40(8) . . . . y
N2 Ru1 N1 C28 -7.72(13) . . . . y
P2 Ru1 N1 C28 -105.28(13) . . . . y
Cl1 Ru1 N1 C28 167.94(13) . . . . y
Cl2 Ru1 N1 C28 77.25(13) . . . . y
N1 Ru1 N2 C29 -22.61(13) . . . . y
P2 Ru1 N2 C29 69.57(13) . . . . y
P1 Ru1 N2 C29 162.61(12) . . . . y
Cl1 Ru1 N2 C29 -41.7(3) . . . . y
Cl2 Ru1 N2 C29 -104.17(13) . . . . y
C13 P1 C1 C6 -176.94(17) . . . . y
C7 P1 C1 C6 -78.82(19) . . . . y
Ru1 P1 C1 C6 53.42(19) . . . . y
C13 P1 C1 C2 9.8(2) . . . . y
C7 P1 C1 C2 107.9(2) . . . . y
Ru1 P1 C1 C2 -119.85(19) . . . . y
C6 C1 C2 C3 -2.8(4) . . . . y
P1 C1 C2 C3 170.4(2) . . . . y
C1 C2 C3 C4 1.3(4) . . . . y
C2 C3 C4 C5 1.3(5) . . . . y
C3 C4 C5 C6 -2.3(5) . . . . y
C2 C1 C6 C5 1.8(4) . . . . y
P1 C1 C6 C5 -171.9(2) . . . . y
C4 C5 C6 C1 0.7(4) . . . . y
C1 P1 C7 C8 149.27(18) . . . . y
C13 P1 C7 C8 -104.37(19) . . . . y
Ru1 P1 C7 C8 20.9(2) . . . . y
C1 P1 C7 C12 -40.61(19) . . . . y
C13 P1 C7 C12 65.76(18) . . . . y
Ru1 P1 C7 C12 -169.01(14) . . . . y
C12 C7 C8 C9 -1.0(3) . . . . y
P1 C7 C8 C9 169.17(17) . . . . y
C7 C8 C9 C10 -0.1(4) . . . . y
C8 C9 C10 C11 0.7(4) . . . . y
C9 C10 C11 C12 0.0(4) . . . . y
C10 C11 C12 C7 -1.1(3) . . . . y
C8 C7 C12 C11 1.7(3) . . . . y
P1 C7 C12 C11 -168.69(17) . . . . y
C1 P1 C13 C14 -79.48(19) . . . . y
C7 P1 C13 C14 177.27(17) . . . . y
Ru1 P1 C13 C14 48.97(19) . . . . y
P1 C13 C14 C15 -67.5(2) . . . . y
C13 C14 C15 P2 73.3(2) . . . . y
C16 P2 C15 C14 172.47(15) . . . . y
C22 P2 C15 C14 68.12(16) . . . . y
Ru1 P2 C15 C14 -63.03(16) . . . . y
C15 P2 C16 C21 34.34(19) . . . . y
C22 P2 C16 C21 135.39(17) . . . . y
Ru1 P2 C16 C21 -91.65(17) . . . . y
C15 P2 C16 C17 -149.71(17) . . . . y
C22 P2 C16 C17 -48.66(19) . . . . y
Ru1 P2 C16 C17 84.30(18) . . . . y
C21 C16 C17 C18 -0.2(3) . . . . y
P2 C16 C17 C18 -176.25(17) . . . . y
C16 C17 C18 C19 0.2(3) . . . . y
C17 C18 C19 C20 -0.5(4) . . . . y
C18 C19 C20 C21 0.9(4) . . . . y
C19 C20 C21 C16 -0.9(4) . . . . y
C17 C16 C21 C20 0.6(3) . . . . y
P2 C16 C21 C20 176.63(18) . . . . y
C15 P2 C22 C23 -100.37(17) . . . . y
C16 P2 C22 C23 156.07(16) . . . . y
Ru1 P2 C22 C23 27.49(19) . . . . y
C15 P2 C22 C27 69.92(18) . . . . y
C16 P2 C22 C27 -33.64(19) . . . . y
Ru1 P2 C22 C27 -162.22(14) . . . . y
C27 C22 C23 C24 -0.2(3) . . . . y
P2 C22 C23 C24 170.49(18) . . . . y
C22 C23 C24 C25 1.0(4) . . . . y
C23 C24 C25 C26 -1.0(4) . . . . y
C24 C25 C26 C27 0.2(3) . . . . y
C25 C26 C27 C22 0.6(3) . . . . y
C23 C22 C27 C26 -0.6(3) . . . . y
P2 C22 C27 C26 -171.04(16) . . . . y
Ru1 N1 C28 C29 36.06(19) . . . . y
Ru1 N1 C28 C33 160.71(15) . . . . y
Ru1 N2 C29 C28 48.40(18) . . . . y
Ru1 N2 C29 C30 172.23(15) . . . . y
N1 C28 C29 N2 -55.5(2) . . . . y
C33 C28 C29 N2 179.11(16) . . . . y
N1 C28 C29 C30 179.38(16) . . . . y
C33 C28 C29 C30 54.0(2) . . . . y
N2 C29 C30 C31 -176.19(19) . . . . y
C28 C29 C30 C31 -55.4(3) . . . . y
C29 C30 C31 C32 56.6(3) . . . . y
C30 C31 C32 C33 -56.7(3) . . . . y
N1 C28 C33 C32 -176.10(19) . . . . y
C29 C28 C33 C32 -53.5(3) . . . . y
C31 C32 C33 C28 55.0(3) . . . . y
